data_4508133
loop_
_publ_author_name
'Sarkar, Sumanta'
'Gutmann, Matthias J.'
'Peter, Sebastian C.'

_publ_section_title
;
 Crystal Structure and Magnetic Properties of Indium Flux Grown
 EuAu2In4and EuAuIn4
;
_journal_issue 10
_journal_name_full 'Crystal Growth &amp; Design'
_journal_page_first 4285
_journal_paper_doi 10.1021/cg400619p
_journal_volume 13
_journal_year 2013
_chemical_formula_sum 'Au2 Eu In4'
_chemical_formula_weight 1005.17
_chemical_name_systematic
;
 ?
;
_space_group_IT_number 62
_symmetry_cell_setting orthorhombic
_symmetry_space_group_name_Hall '-P 2ac 2n'
_symmetry_space_group_name_H-M 'P n m a'
_atom_sites_solution_primary direct
_atom_sites_solution_secondary difmap
_audit_creation_method SHELXL-97
_cell_angle_alpha 90.00
_cell_angle_beta 90.00
_cell_angle_gamma 90.00
_cell_formula_units_Z 4
_cell_length_a 18.5987(7)
_cell_length_b 4.6616(2)
_cell_length_c 7.4669(3)
_cell_measurement_reflns_used 928
_cell_measurement_temperature 293(2)
_cell_measurement_theta_max 29.4
_cell_measurement_theta_min 2.9
_cell_volume 647.38(5)
_computing_cell_refinement
;
CrysAlisPro, Agilent Technologies,
Version 1.171.36.21 (release 14-08-2012 CrysAlis171 .NET)
(compiled Sep 14 2012,17:21:16)
;
_computing_data_collection
;       
CrysAlisPro, Agilent Technologies,
Version 1.171.36.21 (release 14-08-2012 CrysAlis171 .NET)
(compiled Sep 14 2012,17:21:16)
;
_computing_data_reduction
;
CrysAlisPro, Agilent Technologies,
Version 1.171.36.21 (release 14-08-2012 CrysAlis171 .NET)
(compiled Sep 14 2012,17:21:16)
;
_computing_structure_refinement 'SHELXL-97 (Sheldrick, 2008)'
_diffrn_ambient_temperature 293(2)
_diffrn_detector_area_resol_mean 10.3620
_diffrn_measured_fraction_theta_full 0.9964
_diffrn_measured_fraction_theta_max 0.9634
_diffrn_measurement_device_type 'SuperNova, Dual, Cu at zero, Atlas'
_diffrn_measurement_method '\w scans'
_diffrn_radiation_monochromator mirror
_diffrn_radiation_source 'SuperNova (Mo) X-ray Source'
_diffrn_radiation_type MoK\a
_diffrn_radiation_wavelength 0.71073
_diffrn_reflns_av_R_equivalents 0.0829
_diffrn_reflns_av_sigmaI/netI 0.0446
_diffrn_reflns_limit_h_max 23
_diffrn_reflns_limit_h_min -25
_diffrn_reflns_limit_k_max 6
_diffrn_reflns_limit_k_min -6
_diffrn_reflns_limit_l_max 10
_diffrn_reflns_limit_l_min -10
_diffrn_reflns_number 4755
_diffrn_reflns_theta_full 26.3154
_diffrn_reflns_theta_max 29.40
_diffrn_reflns_theta_min 2.94
_exptl_absorpt_coefficient_mu 68.535
_exptl_absorpt_correction_T_max 0.004
_exptl_absorpt_correction_T_min 0.000
_exptl_absorpt_correction_type analytical
_exptl_crystal_colour metallic
_exptl_crystal_density_diffrn 10.313
_exptl_crystal_density_method 'not measured'
_exptl_crystal_description needle
_exptl_crystal_F_000 1668
_exptl_crystal_size_max 0.1524
_exptl_crystal_size_mid 0.0431
_exptl_crystal_size_min 0.0250
_refine_diff_density_max 2.797
_refine_diff_density_min -4.614
_refine_diff_density_rms 0.898
_refine_ls_extinction_coef 0.00061(10)
_refine_ls_extinction_expression Fc^*^=kFc[1+0.001xFc^2^\l^3^/sin(2\q)]^-1/4^
_refine_ls_extinction_method SHELXL
_refine_ls_goodness_of_fit_ref 1.077
_refine_ls_matrix_type full
_refine_ls_number_parameters 44
_refine_ls_number_reflns 928
_refine_ls_number_restraints 0
_refine_ls_restrained_S_all 1.077
_refine_ls_R_factor_all 0.0414
_refine_ls_R_factor_gt 0.0367
_refine_ls_shift/su_max 0.000
_refine_ls_shift/su_mean 0.000
_refine_ls_structure_factor_coef Fsqd
_refine_ls_weighting_details 'calc w=1/[\s^2^(Fo^2^)+(0.0599P)^2^+0.0000P] where P=(Fo^2^+2Fc^2^)/3'
_refine_ls_weighting_scheme calc
_refine_ls_wR_factor_gt 0.0961
_refine_ls_wR_factor_ref 0.1010
_reflns_number_gt 859
_reflns_number_total 928
_reflns_threshold_expression >2\s(I)
_cod_data_source_file cg400619p_si_002.cif
_cod_data_source_block EuAu2In4
_cod_depositor_comments
;
The following automatic conversions were performed:

'_symmetry_cell_setting' value 'Orthorhombic' changed to
'orthorhombic' according to
/home/saulius/struct/CIF-dictionaries/cif_core.dic dictionary named
'cif_core.dic' version 2.4.2 from 2011-04-26.

Automatic conversion script
Id: cif_fix_values 1891 2012-01-12 08:04:46Z andrius 
;
_cod_original_sg_symbol_H-M Pnma
_cod_database_code 4508133

loop_
_symmetry_equiv_pos_as_xyz
'x, y, z'
'-x+1/2, -y, z+1/2'
'x+1/2, -y+1/2, -z+1/2'
'-x, y+1/2, -z'
'-x, -y, -z'
'x-1/2, y, -z-1/2'
'-x-1/2, y-1/2, z-1/2'
'x, -y-1/2, z'

loop_
_atom_site_label
_atom_site_type_symbol
_atom_site_fract_x
_atom_site_fract_y
_atom_site_fract_z
_atom_site_U_iso_or_equiv
_atom_site_adp_type
_atom_site_occupancy
_atom_site_symmetry_multiplicity
_atom_site_calc_flag
_atom_site_refinement_flags
Eu Eu 0.35807(4) -0.2500 0.52650(10) 0.0139(2) Uani 1 2 d S
Au1 Au 0.21872(3) 0.2500 0.53334(8) 0.0136(2) Uani 1 2 d S
Au2 Au 0.46030(3) -0.7500 0.74582(8) 0.0188(2) Uani 1 2 d S
In1 In 0.06893(6) 0.2500 0.49124(16) 0.0208(3) Uani 1 2 d S
In2 In 0.46475(6) -0.7500 0.35255(16) 0.0176(3) Uani 1 2 d S
In3 In 0.31122(6) 0.2500 0.23342(14) 0.0125(3) Uani 1 2 d S
In4 In 0.31355(5) 0.2500 0.82851(14) 0.0129(3) Uani 1 2 d S

loop_
_atom_site_aniso_label
_atom_site_aniso_U_11
_atom_site_aniso_U_22
_atom_site_aniso_U_33
_atom_site_aniso_U_23
_atom_site_aniso_U_13
_atom_site_aniso_U_12
Eu 0.0145(4) 0.0107(4) 0.0163(4) 0.000 -0.0018(3) 0.000
Au1 0.0154(3) 0.0114(3) 0.0140(4) 0.000 0.0001(2) 0.000
Au2 0.0180(4) 0.0180(4) 0.0206(4) 0.000 -0.0009(2) 0.000
In1 0.0154(6) 0.0255(7) 0.0216(6) 0.000 0.0010(5) 0.000
In2 0.0129(5) 0.0168(5) 0.0231(6) 0.000 0.0014(4) 0.000
In3 0.0154(5) 0.0127(5) 0.0094(5) 0.000 -0.0012(4) 0.000
In4 0.0154(5) 0.0125(5) 0.0108(5) 0.000 0.0011(4) 0.000

loop_
_atom_type_symbol
_atom_type_description
_atom_type_scat_dispersion_real
_atom_type_scat_dispersion_imag
_atom_type_scat_source
Au Au -2.0133 8.8022 'International Tables Vol C Tables 4.2.6.8 and 6.1.1.4'
Eu Eu -0.1578 3.6682 'International Tables Vol C Tables 4.2.6.8 and 6.1.1.4'
In In -0.7276 1.3100 'International Tables Vol C Tables 4.2.6.8 and 6.1.1.4'

loop_
_geom_angle_atom_site_label_1
_geom_angle_atom_site_label_2
_geom_angle_atom_site_label_3
_geom_angle
_geom_angle_site_symmetry_1
_geom_angle_site_symmetry_3
In3 Eu In3 89.40(3) 1_545 .
In3 Eu In2 113.08(3) 1_545 1_565
In3 Eu In2 53.55(3) . 1_565
In3 Eu In2 53.55(3) 1_545 .
In3 Eu In2 113.08(3) . .
In2 Eu In2 89.01(3) 1_565 .
In3 Eu In4 150.42(4) 1_545 .
In3 Eu In4 83.69(2) . .
In2 Eu In4 85.56(2) 1_565 .
In2 Eu In4 154.01(4) . .
In3 Eu In4 83.69(2) 1_545 1_545
In3 Eu In4 150.42(4) . 1_545
In2 Eu In4 154.01(4) 1_565 1_545
In2 Eu In4 85.56(2) . 1_545
In4 Eu In4 88.27(3) . 1_545
In3 Eu In2 115.35(3) 1_545 5_646
In3 Eu In2 115.35(3) . 5_646
In2 Eu In2 61.82(3) 1_565 5_646
In2 Eu In2 61.82(3) . 5_646
In4 Eu In2 93.47(3) . 5_646
In4 Eu In2 93.47(3) 1_545 5_646
In3 Eu Au2 160.12(3) 1_545 1_565
In3 Eu Au2 89.030(16) . 1_565
In2 Eu Au2 51.57(2) 1_565 1_565
In2 Eu Au2 109.42(3) . 1_565
In4 Eu Au2 48.80(2) . 1_565
In4 Eu Au2 106.80(3) 1_545 1_565
In2 Eu Au2 48.562(15) 5_646 1_565
In3 Eu Au2 89.030(16) 1_545 .
In3 Eu Au2 160.12(3) . .
In2 Eu Au2 109.42(3) 1_565 .
In2 Eu Au2 51.57(2) . .
In4 Eu Au2 106.80(3) . .
In4 Eu Au2 48.80(2) 1_545 .
In2 Eu Au2 48.562(15) 5_646 .
Au2 Eu Au2 85.77(2) 1_565 .
In3 Eu Au1 49.00(2) 1_545 1_545
In3 Eu Au1 106.53(3) . 1_545
In2 Eu Au1 156.64(3) 1_565 1_545
In2 Eu Au1 88.892(16) . 1_545
In4 Eu Au1 105.77(3) . 1_545
In4 Eu Au1 48.75(2) 1_545 1_545
In2 Eu Au1 135.492(14) 5_646 1_545
Au2 Eu Au1 149.40(3) 1_565 1_545
Au2 Eu Au1 87.175(12) . 1_545
In3 Eu Au1 106.53(3) 1_545 .
In3 Eu Au1 49.00(2) . .
In2 Eu Au1 88.892(16) 1_565 .
In2 Eu Au1 156.64(3) . .
In4 Eu Au1 48.75(2) . .
In4 Eu Au1 105.77(3) 1_545 .
In2 Eu Au1 135.492(14) 5_646 .
Au2 Eu Au1 87.175(12) 1_565 .
Au2 Eu Au1 149.40(3) . .
Au1 Eu Au1 83.92(2) 1_545 .
In3 Eu In3 93.15(2) 1_545 2
In3 Eu In3 93.15(2) . 2
In2 Eu In3 135.053(16) 1_565 2
In2 Eu In3 135.053(16) . 2
In4 Eu In3 58.74(2) . 2
In4 Eu In3 58.74(2) 1_545 2
In2 Eu In3 138.54(4) 5_646 2
Au2 Eu In3 106.72(2) 1_565 2
Au2 Eu In3 106.72(2) . 2
Au1 Eu In3 47.632(14) 1_545 2
Au1 Eu In3 47.632(14) . 2
In1 Au1 In4 135.11(4) . .
In1 Au1 In3 121.09(4) . .
In4 Au1 In3 103.80(4) . .
In1 Au1 In3 82.15(3) . 2_565
In4 Au1 In3 73.15(3) . 2_565
In3 Au1 In3 122.660(17) . 2_565
In1 Au1 In3 82.15(3) . 2
In4 Au1 In3 73.15(3) . 2
In3 Au1 In3 122.660(17) . 2
In3 Au1 In3 111.25(4) 2_565 2
In1 Au1 In4 74.38(3) . 2_554
In4 Au1 In4 123.384(17) . 2_554
In3 Au1 In4 72.72(3) . 2_554
In3 Au1 In4 156.47(4) 2_565 2_554
In3 Au1 In4 64.38(3) 2 2_554
In1 Au1 In4 74.38(3) . 2_564
In4 Au1 In4 123.384(17) . 2_564
In3 Au1 In4 72.72(3) . 2_564
In3 Au1 In4 64.38(3) 2_565 2_564
In3 Au1 In4 156.47(4) 2 2_564
In4 Au1 In4 109.64(4) 2_554 2_564
In1 Au1 Eu 137.488(11) . 1_565
In4 Au1 Eu 63.06(2) . 1_565
In3 Au1 Eu 62.32(2) . 1_565
In3 Au1 Eu 66.58(2) 2_565 1_565
In3 Au1 Eu 134.93(3) 2 1_565
In4 Au1 Eu 134.04(3) 2_554 1_565
In4 Au1 Eu 66.55(2) 2_564 1_565
In1 Au1 Eu 137.488(11) . .
In4 Au1 Eu 63.06(2) . .
In3 Au1 Eu 62.32(2) . .
In3 Au1 Eu 134.93(3) 2_565 .
In3 Au1 Eu 66.58(2) 2 .
In4 Au1 Eu 66.55(2) 2_554 .
In4 Au1 Eu 134.04(3) 2_564 .
Eu Au1 Eu 83.92(2) 1_565 .
In4 Au2 In2 122.74(2) 1_545 5_646
In4 Au2 In2 122.74(2) 1_545 5_636
In2 Au2 In2 111.88(4) 5_646 5_636
In4 Au2 In1 123.07(4) 1_545 6_647
In2 Au2 In1 80.01(3) 5_646 6_647
In2 Au2 In1 80.01(3) 5_636 6_647
In4 Au2 In2 104.36(3) 1_545 .
In2 Au2 In2 74.04(3) 5_646 .
In2 Au2 In2 74.04(3) 5_636 .
In1 Au2 In2 132.57(4) 6_647 .
In4 Au2 In1 71.94(3) 1_545 2
In2 Au2 In1 66.89(3) 5_646 2
In2 Au2 In1 152.71(4) 5_636 2
In1 Au2 In1 72.88(3) 6_647 2
In2 Au2 In1 127.79(2) . 2
In4 Au2 In1 71.94(3) 1_545 2_545
In2 Au2 In1 152.71(4) 5_646 2_545
In2 Au2 In1 66.89(3) 5_636 2_545
In1 Au2 In1 72.88(3) 6_647 2_545
In2 Au2 In1 127.79(2) . 2_545
In1 Au2 In1 101.29(4) 2 2_545
In4 Au2 Eu 64.15(2) 1_545 1_545
In2 Au2 Eu 135.57(3) 5_646 1_545
In2 Au2 Eu 65.57(2) 5_636 1_545
In1 Au2 Eu 137.002(11) 6_647 1_545
In2 Au2 Eu 62.461(19) . 1_545
In1 Au2 Eu 135.79(3) 2 1_545
In1 Au2 Eu 70.39(2) 2_545 1_545
In4 Au2 Eu 64.15(2) 1_545 .
In2 Au2 Eu 65.57(2) 5_646 .
In2 Au2 Eu 135.57(3) 5_636 .
In1 Au2 Eu 137.002(11) 6_647 .
In2 Au2 Eu 62.461(19) . .
In1 Au2 Eu 70.39(2) 2 .
In1 Au2 Eu 135.79(3) 2_545 .
Eu Au2 Eu 85.77(2) 1_545 .
Au1 In1 Au2 129.38(5) . 6_567
Au1 In1 Au2 104.32(3) . 2_544
Au2 In1 Au2 107.12(3) 6_567 2_544
Au1 In1 Au2 104.32(3) . 2_554
Au2 In1 Au2 107.12(3) 6_567 2_554
Au2 In1 Au2 101.29(4) 2_544 2_554
Au1 In1 In2 133.49(5) . 6_566
Au2 In1 In2 97.13(4) 6_567 6_566
Au2 In1 In2 53.57(2) 2_544 6_566
Au2 In1 In2 53.57(2) 2_554 6_566
Au1 In1 Eu 75.07(3) . 2_554
Au2 In1 Eu 155.55(4) 6_567 2_554
Au2 In1 Eu 59.97(2) 2_544 2_554
Au2 In1 Eu 59.97(2) 2_554 2_554
In2 In1 Eu 58.41(3) 6_566 2_554
Au2 In2 Au2 111.88(4) 5_646 5_636
Au2 In2 Au2 105.96(3) 5_646 .
Au2 In2 Au2 105.96(3) 5_636 .
Au2 In2 In3 113.29(3) 5_646 1_545
Au2 In2 In3 113.29(3) 5_636 1_545
Au2 In2 In3 105.69(4) . 1_545
Au2 In2 In1 59.54(2) 5_646 6_646
Au2 In2 In1 59.54(2) 5_636 6_646
Au2 In2 In1 144.56(4) . 6_646
In3 In2 In1 109.74(5) 1_545 6_646
Au2 In2 Eu 168.06(4) 5_646 1_545
Au2 In2 Eu 79.450(16) 5_636 1_545
Au2 In2 Eu 65.97(2) . 1_545
In3 In2 Eu 63.03(2) 1_545 1_545
In1 In2 Eu 132.16(2) 6_646 1_545
Au2 In2 Eu 79.450(16) 5_646 .
Au2 In2 Eu 168.06(4) 5_636 .
Au2 In2 Eu 65.97(2) . .
In3 In2 Eu 63.03(2) 1_545 .
In1 In2 Eu 132.16(2) 6_646 .
Eu In2 Eu 89.01(3) 1_545 .
Au2 In2 Eu 65.87(2) 5_646 5_646
Au2 In2 Eu 65.87(2) 5_636 5_646
Au2 In2 Eu 76.29(3) . 5_646
In3 In2 Eu 178.02(5) 1_545 5_646
In1 In2 Eu 68.28(3) 6_646 5_646
Eu In2 Eu 118.18(3) 1_545 5_646
Eu In2 Eu 118.18(3) . 5_646
Au1 In3 Au1 107.42(3) . 2_554
Au1 In3 Au1 107.42(3) . 2_564
Au1 In3 Au1 111.25(4) 2_554 2_564
Au1 In3 In2 110.23(4) . 1_565
Au1 In3 In2 110.22(3) 2_554 1_565
Au1 In3 In2 110.22(3) 2_564 1_565
Au1 In3 In4 143.29(4) . 1_554
Au1 In3 In4 58.25(2) 2_554 1_554
Au1 In3 In4 58.25(2) 2_564 1_554
In2 In3 In4 106.48(4) 1_565 1_554
Au1 In3 Eu 68.68(2) . 1_565
Au1 In3 Eu 169.04(3) 2_554 1_565
Au1 In3 Eu 79.670(13) 2_564 1_565
In2 In3 Eu 63.42(3) 1_565 1_565
In4 In3 Eu 131.04(2) 1_554 1_565
Au1 In3 Eu 68.68(2) . .
Au1 In3 Eu 79.670(13) 2_554 .
Au1 In3 Eu 169.04(3) 2_564 .
In2 In3 Eu 63.42(3) 1_565 .
In4 In3 Eu 131.04(2) 1_554 .
Eu In3 Eu 89.40(3) 1_565 .
Au1 In3 In4 54.02(2) . 2_554
Au1 In3 In4 53.41(2) 2_554 2_554
Au1 In3 In4 123.19(4) 2_564 2_554
In2 In3 In4 126.56(3) 1_565 2_554
In4 In3 In4 102.76(3) 1_554 2_554
Eu In3 In4 121.95(4) 1_565 2_554
Eu In3 In4 63.56(2) . 2_554
Au1 In3 In4 54.02(2) . 2_564
Au1 In3 In4 123.19(4) 2_554 2_564
Au1 In3 In4 53.41(2) 2_564 2_564
In2 In3 In4 126.56(3) 1_565 2_564
In4 In3 In4 102.76(3) 1_554 2_564
Eu In3 In4 63.56(2) 1_565 2_564
Eu In3 In4 121.95(4) . 2_564
In4 In3 In4 87.69(4) 2_554 2_564
Au1 In3 Eu 78.61(3) . 2_554
Au1 In3 Eu 65.79(2) 2_554 2_554
Au1 In3 Eu 65.79(2) 2_564 2_554
In2 In3 Eu 171.17(4) 1_565 2_554
In4 In3 Eu 64.68(3) 1_554 2_554
Eu In3 Eu 121.80(2) 1_565 2_554
Eu In3 Eu 121.80(2) . 2_554
In4 In3 Eu 58.25(2) 2_554 2_554
In4 In3 Eu 58.25(2) 2_564 2_554
Au2 In4 Au1 115.92(4) 1_565 .
Au2 In4 Au1 108.88(3) 1_565 2_565
Au1 In4 Au1 106.69(2) . 2_565
Au2 In4 Au1 108.88(3) 1_565 2
Au1 In4 Au1 106.69(2) . 2
Au1 In4 Au1 109.64(4) 2_565 2
Au2 In4 In3 103.57(4) 1_565 1_556
Au1 In4 In3 140.51(4) . 1_556
Au1 In4 In3 57.36(2) 2_565 1_556
Au1 In4 In3 57.36(2) 2 1_556
Au2 In4 Eu 67.05(2) 1_565 .
Au1 In4 Eu 68.19(2) . .
Au1 In4 Eu 169.28(3) 2_565 .
Au1 In4 Eu 81.040(13) 2 .
In3 In4 Eu 132.63(2) 1_556 .
Au2 In4 Eu 67.05(2) 1_565 1_565
Au1 In4 Eu 68.19(2) . 1_565
Au1 In4 Eu 81.040(13) 2_565 1_565
Au1 In4 Eu 169.28(3) 2 1_565
In3 In4 Eu 132.63(2) 1_556 1_565
Eu In4 Eu 88.27(3) . 1_565
Au2 In4 In3 128.76(3) 1_565 2
Au1 In4 In3 53.44(2) . 2
Au1 In4 In3 122.29(4) 2_565 2
Au1 In4 In3 53.26(2) 2 2
In3 In4 In3 101.60(3) 1_556 2
Eu In4 In3 63.00(2) . 2
Eu In4 In3 120.72(4) 1_565 2
Au2 In4 In3 128.76(3) 1_565 2_565
Au1 In4 In3 53.44(2) . 2_565
Au1 In4 In3 53.26(2) 2_565 2_565
Au1 In4 In3 122.29(4) 2 2_565
In3 In4 In3 101.60(3) 1_556 2_565
Eu In4 In3 120.72(4) . 2_565
Eu In4 In3 63.00(2) 1_565 2_565
In3 In4 In3 87.69(4) 2 2_565
Au2 In4 Eu 167.90(4) 1_565 2
Au1 In4 Eu 76.18(3) . 2
Au1 In4 Eu 65.39(2) 2_565 2
Au1 In4 Eu 65.39(2) 2 2
In3 In4 Eu 64.33(3) 1_556 2
Eu In4 Eu 120.51(2) . 2
Eu In4 Eu 120.51(2) 1_565 2
In3 In4 Eu 57.51(2) 2 2
In3 In4 Eu 57.51(2) 2_565 2

loop_
_geom_bond_atom_site_label_1
_geom_bond_atom_site_label_2
_geom_bond_distance
_geom_bond_site_symmetry_2
Eu In3 3.3138(9) 1_545
Eu In3 3.3138(9) .
Eu In2 3.3251(9) 1_565
Eu In2 3.3251(9) .
Eu In4 3.3472(9) .
Eu In4 3.3472(9) 1_545
Eu In2 3.4169(13) 5_646
Eu Au2 3.4249(7) 1_565
Eu Au2 3.4249(7) .
Eu Au1 3.4860(7) 1_545
Eu Au1 3.4860(7) .
Eu In3 3.5072(13) 2
Au1 In1 2.8035(14) .
Au1 In4 2.8228(12) .
Au1 In3 2.8240(12) .
Au1 In3 2.8239(6) 2_565
Au1 In3 2.8239(6) 2
Au1 In4 2.8517(7) 2_554
Au1 In4 2.8517(7) 2_564
Au1 Eu 3.4860(7) 1_565
Au2 In4 2.7984(12) 1_545
Au2 In2 2.8134(7) 5_646
Au2 In2 2.8134(7) 5_636
Au2 In1 2.8172(13) 6_647
Au2 In2 2.9376(13) .
Au2 In1 3.0144(9) 2
Au2 In1 3.0144(9) 2_545
Au2 Eu 3.4249(7) 1_545
In1 Au2 2.8172(13) 6_567
In1 Au2 3.0144(9) 2_544
In1 Au2 3.0144(9) 2_554
In1 In2 3.2163(16) 6_566
In1 Eu 3.7263(14) 2_554
In2 Au2 2.8134(7) 5_646
In2 Au2 2.8134(7) 5_636
In2 In3 2.9907(15) 1_545
In2 In1 3.2163(16) 6_646
In2 Eu 3.3251(9) 1_545
In2 Eu 3.4169(13) 5_646
In3 Au1 2.8239(6) 2_554
In3 Au1 2.8239(6) 2_564
In3 In2 2.9907(15) 1_565
In3 In4 3.0237(15) 1_554
In3 Eu 3.3138(9) 1_565
In3 In4 3.3648(11) 2_554
In3 In4 3.3648(11) 2_564
In3 Eu 3.5072(13) 2_554
In4 Au2 2.7984(12) 1_565
In4 Au1 2.8517(7) 2_565
In4 Au1 2.8517(7) 2
In4 In3 3.0237(15) 1_556
In4 Eu 3.3472(9) 1_565
In4 In3 3.3648(11) 2
In4 In3 3.3648(11) 2_565
In4 Eu 3.5176(12) 2
